data_4063317
loop_
_publ_author_name
'Nicoletta Mantovani'
'Paola Bergamini'
'Andrea Marchi'
'Lorenza Marvelli'
'Roberto Rossi'
'Valerio Bertolasi'
'Valeria Ferretti'
'Isaac de los Rios'
'Maurizio Peruzzini'

_publ_section_title
;
 Synthesis of Heterocyclic Ligands by Diheterocyclization at the
 Rhenium(I) Allenylidene [(triphos)(CO)2Re{C\\db C\\db CPh2}](OSO2CF3).
 1. Reactivity with Dipolar N,N-Heterocycles
;
_journal_issue 2
_journal_name_full Organometallics
_journal_page_first 416
_journal_page_last 426
_journal_paper_doi 10.1021/om050663v
_journal_volume 25
_journal_year 2006
_chemical_formula_moiety 'C61 H52 N2 O2 P3 Re S, 0.5(C H2 Cl2)'
_chemical_formula_sum 'C61.5 H53 Cl N2 O2 P3 Re S'
_chemical_formula_weight 1198.68
_chemical_name_systematic
;
 ?
;
_space_group_IT_number 2
_symmetry_cell_setting triclinic
_symmetry_space_group_name_Hall '-P 1'
_symmetry_space_group_name_H-M 'P -1'
_atom_sites_solution_hydrogens geom
_atom_sites_solution_primary direct
_atom_sites_solution_secondary difmap
_audit_creation_method SHELXL-97
_cell_angle_alpha 71.0420(6)
_cell_angle_beta 76.4760(7)
_cell_angle_gamma 61.3240(6)
_cell_formula_units_Z 2
_cell_length_a 13.7255(2)
_cell_length_b 14.2675(2)
_cell_length_c 17.4984(3)
_cell_measurement_reflns_used 43543
_cell_measurement_temperature 295
_cell_measurement_theta_max 30.00
_cell_measurement_theta_min 3.13
_cell_volume 2830.74(8)
_computing_cell_refinement 'Denzo-SMN (Otwinowski & Minor, 1997)'
_computing_data_collection 'Kappa CCD server software (Nonius, 1997)'
_computing_data_reduction 'Denzo-SMN (Otwinowski & Minor, 1997)'
_computing_molecular_graphics 'ORTEP III(Burnett & Johnson, 1996)'
_computing_publication_material
;
SHELXL-97 (Sheldrick, 1997), PARST (Nardelli, 1995)
;
_computing_structure_refinement 'SHELXL-97 (Sheldrick, 1997)'
_computing_structure_solution 'SIR97 (Altomare et al., 1999)'
_diffrn_ambient_temperature 295
_diffrn_measured_fraction_theta_full 0.969
_diffrn_measured_fraction_theta_max 0.969
_diffrn_measurement_device_type 'Nonius Kappa CCD'
_diffrn_measurement_method '\f scans and \w scans'
_diffrn_radiation_monochromator graphite
_diffrn_radiation_source 'fine-focus sealed tube'
_diffrn_radiation_type MoK\a
_diffrn_radiation_wavelength 0.71070
_diffrn_reflns_av_R_equivalents 0.047
_diffrn_reflns_av_sigmaI/netI 0.0495
_diffrn_reflns_limit_h_max 19
_diffrn_reflns_limit_h_min -19
_diffrn_reflns_limit_k_max 20
_diffrn_reflns_limit_k_min -17
_diffrn_reflns_limit_l_max 24
_diffrn_reflns_limit_l_min -23
_diffrn_reflns_number 43543
_diffrn_reflns_theta_full 30.09
_diffrn_reflns_theta_max 30.09
_diffrn_reflns_theta_min 3.13
_exptl_absorpt_coefficient_mu 2.359
_exptl_absorpt_correction_T_max 0.811
_exptl_absorpt_correction_T_min 0.670
_exptl_absorpt_correction_type empirical
_exptl_absorpt_process_details
;
SORTAV (R.H. Blessing, Acta Crystallogr., 1995, A51, 33)
;
_exptl_crystal_colour colorless
_exptl_crystal_density_diffrn 1.406
_exptl_crystal_density_method 'not measured'
_exptl_crystal_description irregular
_exptl_crystal_F_000 1210
_exptl_crystal_size_max 0.24
_exptl_crystal_size_mid 0.17
_exptl_crystal_size_min 0.10
_refine_diff_density_max 1.706
_refine_diff_density_min -2.183
_refine_diff_density_rms 0.098
_refine_ls_extinction_coef 0.0135(6)
_refine_ls_extinction_expression Fc^*^=kFc[1+0.001xFc^2^\l^3^/sin(2\q)]^-1/4^
_refine_ls_extinction_method SHELXL
_refine_ls_goodness_of_fit_ref 1.056
_refine_ls_hydrogen_treatment constr
_refine_ls_matrix_type full
_refine_ls_number_parameters 660
_refine_ls_number_reflns 16126
_refine_ls_number_restraints 1
_refine_ls_restrained_S_all 1.056
_refine_ls_R_factor_all 0.0553
_refine_ls_R_factor_gt 0.0443
_refine_ls_shift/su_max 0.009
_refine_ls_shift/su_mean 0.000
_refine_ls_structure_factor_coef Fsqd
_refine_ls_weighting_details 'calc w=1/[\s^2^(Fo^2^)+(0.0491P)^2^+2.9303P] where P=(Fo^2^+2Fc^2^)/3'
_refine_ls_weighting_scheme calc
_refine_ls_wR_factor_gt 0.1061
_refine_ls_wR_factor_ref 0.1137
_reflns_number_gt 13966
_reflns_number_total 16126
_reflns_threshold_expression I>2sigma(I)
_cod_original_formula_sum 'C61.50 H53 Cl N2 O2 P3 Re S'
_cod_database_code 4063317

loop_
_symmetry_equiv_pos_as_xyz
'x, y, z'
'-x, -y, -z'

loop_
_atom_site_label
_atom_site_type_symbol
_atom_site_fract_x
_atom_site_fract_y
_atom_site_fract_z
_atom_site_U_iso_or_equiv
_atom_site_adp_type
_atom_site_occupancy
_atom_site_symmetry_multiplicity
_atom_site_calc_flag
_atom_site_refinement_flags
Re1 Re 0.179647(11) -0.036297(10) -0.254010(8) 0.04153(7) Uani 1 1 d .
P1 P 0.31339(8) -0.03245(8) -0.18150(6) 0.04379(19) Uani 1 1 d .
P2 P 0.35332(8) -0.13467(8) -0.33762(6) 0.0448(2) Uani 1 1 d .
P3 P 0.17241(8) 0.13785(7) -0.34203(6) 0.04415(19) Uani 1 1 d .
S1 S 0.23349(13) -0.38628(11) 0.03394(7) 0.0711(3) Uani 1 1 d .
O1 O 0.0196(3) -0.0367(3) -0.3501(2) 0.0779(10) Uani 1 1 d .
O2 O -0.0338(3) 0.0687(3) -0.1467(3) 0.0908(13) Uani 1 1 d .
N1 N 0.2228(3) -0.4239(3) -0.1034(2) 0.0577(8) Uani 1 1 d .
N2 N 0.1688(3) -0.2382(3) -0.1008(2) 0.0488(7) Uani 1 1 d .
C1 C 0.0812(4) -0.0355(3) -0.3163(3) 0.0564(9) Uani 1 1 d .
C2 C 0.0486(4) 0.0314(4) -0.1872(3) 0.0599(10) Uani 1 1 d .
C3 C 0.1811(3) -0.1988(3) -0.1877(2) 0.0420(7) Uani 1 1 d .
C4 C 0.1860(3) -0.2698(3) -0.2255(2) 0.0464(8) Uani 1 1 d .
H4 H 0.1971 -0.2528 -0.2819 0.056 Uiso 1 1 calc R
C5 C 0.1747(3) -0.3757(3) -0.1822(2) 0.0494(8) Uani 1 1 d .
C6 C 0.2069(4) -0.3519(3) -0.0679(2) 0.0523(9) Uani 1 1 d .
C7 C 0.1522(4) -0.1828(4) -0.0424(3) 0.0617(11) Uani 1 1 d .
H7 H 0.1232 -0.1065 -0.0539 0.074 Uiso 1 1 calc R
C8 C 0.1811(5) -0.2479(5) 0.0309(3) 0.0703(13) Uani 1 1 d .
H8 H 0.1740 -0.2221 0.0753 0.084 Uiso 1 1 calc R
C9 C 0.0518(4) -0.3560(3) -0.1643(2) 0.0534(9) Uani 1 1 d .
C10 C 0.0265(5) -0.4429(4) -0.1177(4) 0.0754(14) Uani 1 1 d .
H10 H 0.0840 -0.5115 -0.0983 0.090 Uiso 1 1 calc R
C11 C -0.0814(6) -0.4290(6) -0.0999(4) 0.095(2) Uani 1 1 d .
H11 H -0.0966 -0.4873 -0.0672 0.114 Uiso 1 1 calc R
C12 C -0.1679(6) -0.3289(7) -0.1303(4) 0.091(2) Uani 1 1 d .
H12 H -0.2409 -0.3203 -0.1203 0.110 Uiso 1 1 calc R
C13 C -0.1448(5) -0.2431(6) -0.1751(4) 0.0862(16) Uani 1 1 d .
H13 H -0.2028 -0.1751 -0.1950 0.103 Uiso 1 1 calc R
C14 C -0.0352(4) -0.2557(4) -0.1917(3) 0.0647(11) Uani 1 1 d .
H14 H -0.0210 -0.1957 -0.2214 0.078 Uiso 1 1 calc R
C15 C 0.2388(4) -0.4585(3) -0.2353(3) 0.0574(10) Uani 1 1 d .
C16 C 0.1970(5) -0.4474(6) -0.3027(4) 0.095(2) Uani 1 1 d .
H16 H 0.1262 -0.3918 -0.3149 0.113 Uiso 1 1 calc R
C17 C 0.2588(7) -0.5185(8) -0.3540(5) 0.119(3) Uani 1 1 d .
H17 H 0.2293 -0.5080 -0.4005 0.143 Uiso 1 1 calc R
C18 C 0.3596(7) -0.6013(6) -0.3372(6) 0.111(3) Uani 1 1 d .
H18 H 0.3997 -0.6488 -0.3711 0.134 Uiso 1 1 calc R
C19 C 0.4020(7) -0.6144(6) -0.2699(6) 0.119(3) Uani 1 1 d .
H19 H 0.4720 -0.6717 -0.2579 0.143 Uiso 1 1 calc R
C20 C 0.3433(5) -0.5442(5) -0.2179(4) 0.0883(17) Uani 1 1 d .
H20 H 0.3740 -0.5549 -0.1719 0.106 Uiso 1 1 calc R
C21 C 0.4279(3) -0.0124(3) -0.2551(2) 0.0506(8) Uani 1 1 d .
H21A H 0.4490 0.0317 -0.2363 0.061 Uiso 1 1 calc R
H21B H 0.4914 -0.0843 -0.2509 0.061 Uiso 1 1 calc R
C22 C 0.3053(3) 0.1497(3) -0.3592(3) 0.0495(8) Uani 1 1 d .
H22A H 0.3119 0.1921 -0.4144 0.059 Uiso 1 1 calc R
H22B H 0.3008 0.1914 -0.3233 0.059 Uiso 1 1 calc R
C23 C 0.4153(3) -0.0384(3) -0.3918(3) 0.0502(8) Uani 1 1 d .
H23A H 0.4926 -0.0818 -0.4088 0.060 Uiso 1 1 calc R
H23B H 0.3777 0.0068 -0.4406 0.060 Uiso 1 1 calc R
C24 C 0.4122(3) 0.0406(3) -0.3460(2) 0.0483(8) Uani 1 1 d .
C25 C 0.5115(4) 0.0692(4) -0.3837(3) 0.0608(10) Uani 1 1 d .
H25A H 0.5066 0.1005 -0.4411 0.073 Uiso 1 1 calc R
H25B H 0.5803 0.0033 -0.3745 0.073 Uiso 1 1 calc R
H25C H 0.5091 0.1215 -0.3591 0.073 Uiso 1 1 calc R
C26 C 0.4020(3) -0.1463(4) -0.1040(3) 0.0554(9) Uani 1 1 d .
C27 C 0.4178(4) -0.2526(4) -0.0929(4) 0.0760(14) Uani 1 1 d .
H27 H 0.3762 -0.2661 -0.1194 0.091 Uiso 1 1 calc R
C28 C 0.4958(6) -0.3398(5) -0.0421(5) 0.109(3) Uani 1 1 d .
H28 H 0.5069 -0.4114 -0.0359 0.131 Uiso 1 1 calc R
C29 C 0.5557(6) -0.3224(7) -0.0016(4) 0.110(3) Uani 1 1 d .
H29 H 0.6064 -0.3813 0.0331 0.132 Uiso 1 1 calc R
C30 C 0.5409(6) -0.2160(8) -0.0124(5) 0.118(3) Uani 1 1 d .
H30 H 0.5833 -0.2033 0.0139 0.142 Uiso 1 1 calc R
C31 C 0.4627(5) -0.1284(5) -0.0625(4) 0.0906(18) Uani 1 1 d .
H31 H 0.4511 -0.0568 -0.0681 0.109 Uiso 1 1 calc R
C32 C 0.2545(3) 0.0782(3) -0.1281(2) 0.0504(8) Uani 1 1 d .
C33 C 0.1840(4) 0.0690(4) -0.0587(3) 0.0692(12) Uani 1 1 d .
H33 H 0.1696 0.0076 -0.0405 0.083 Uiso 1 1 calc R
C34 C 0.1340(5) 0.1492(5) -0.0150(4) 0.0788(15) Uani 1 1 d .
H34 H 0.0858 0.1417 0.0312 0.095 Uiso 1 1 calc R
C35 C 0.1558(5) 0.2396(4) -0.0401(4) 0.0777(15) Uani 1 1 d .
H35 H 0.1226 0.2934 -0.0110 0.093 Uiso 1 1 calc R
C36 C 0.2270(5) 0.2497(4) -0.1082(3) 0.0758(14) Uani 1 1 d .
H36 H 0.2424 0.3105 -0.1249 0.091 Uiso 1 1 calc R
C37 C 0.2766(4) 0.1708(4) -0.1529(3) 0.0613(10) Uani 1 1 d .
H37 H 0.3244 0.1792 -0.1991 0.074 Uiso 1 1 calc R
C38 C 0.3374(4) -0.1753(3) -0.4218(3) 0.0533(9) Uani 1 1 d .
C39 C 0.2554(4) -0.1002(4) -0.4735(3) 0.0631(11) Uani 1 1 d .
H39 H 0.2086 -0.0308 -0.4641 0.076 Uiso 1 1 calc R
C40 C 0.2415(5) -0.1259(5) -0.5390(3) 0.0774(14) Uani 1 1 d .
H40 H 0.1874 -0.0732 -0.5739 0.093 Uiso 1 1 calc R
C41 C 0.3070(6) -0.2285(6) -0.5524(4) 0.0887(18) Uani 1 1 d .
H41 H 0.2965 -0.2464 -0.5954 0.106 Uiso 1 1 calc R
C42 C 0.3879(7) -0.3043(6) -0.5022(5) 0.107(2) Uani 1 1 d .
H42 H 0.4329 -0.3740 -0.5115 0.129 Uiso 1 1 calc R
C43 C 0.4038(5) -0.2787(5) -0.4374(4) 0.0822(16) Uani 1 1 d .
H43 H 0.4596 -0.3313 -0.4040 0.099 Uiso 1 1 calc R
C44 C 0.4734(3) -0.2613(3) -0.2941(3) 0.0557(9) Uani 1 1 d .
C45 C 0.4615(5) -0.3548(5) -0.2494(4) 0.094(2) Uani 1 1 d .
H45 H 0.3905 -0.3518 -0.2375 0.113 Uiso 1 1 calc R
C46 C 0.5525(5) -0.4540(5) -0.2214(5) 0.107(2) Uani 1 1 d .
H46 H 0.5415 -0.5162 -0.1928 0.129 Uiso 1 1 calc R
C47 C 0.6563(5) -0.4608(5) -0.2353(5) 0.097(2) Uani 1 1 d .
H47 H 0.7172 -0.5270 -0.2171 0.117 Uiso 1 1 calc R
C48 C 0.6695(6) -0.3685(6) -0.2764(7) 0.135(4) Uani 1 1 d .
H48 H 0.7404 -0.3715 -0.2862 0.162 Uiso 1 1 calc R
C49 C 0.5795(5) -0.2700(5) -0.3042(6) 0.109(3) Uani 1 1 d .
H49 H 0.5911 -0.2076 -0.3305 0.131 Uiso 1 1 calc R
C50 C 0.0794(3) 0.2731(3) -0.3190(3) 0.0507(8) Uani 1 1 d .
C51 C 0.0613(5) 0.3699(4) -0.3808(3) 0.0676(12) Uani 1 1 d .
H51 H 0.0879 0.3655 -0.4341 0.081 Uiso 1 1 calc R
C52 C 0.0038(5) 0.4728(4) -0.3631(4) 0.0778(14) Uani 1 1 d .
H52 H -0.0085 0.5366 -0.4046 0.093 Uiso 1 1 calc R
C53 C -0.0345(4) 0.4803(4) -0.2848(4) 0.0692(13) Uani 1 1 d .
H53 H -0.0705 0.5488 -0.2728 0.083 Uiso 1 1 calc R
C54 C -0.0195(4) 0.3860(4) -0.2238(3) 0.0671(12) Uani 1 1 d .
H54 H -0.0471 0.3913 -0.1708 0.081 Uiso 1 1 calc R
C55 C 0.0365(4) 0.2827(3) -0.2407(3) 0.0567(9) Uani 1 1 d .
H55 H 0.0452 0.2198 -0.1990 0.068 Uiso 1 1 calc R
C56 C 0.1345(3) 0.1714(3) -0.4456(2) 0.0487(8) Uani 1 1 d .
C57 C 0.2030(4) 0.1803(4) -0.5168(3) 0.0585(10) Uani 1 1 d .
H57 H 0.2732 0.1737 -0.5149 0.070 Uiso 1 1 calc R
C58 C 0.1683(5) 0.1990(4) -0.5910(3) 0.0700(12) Uani 1 1 d .
H58 H 0.2157 0.2039 -0.6382 0.084 Uiso 1 1 calc R
C59 C 0.0649(5) 0.2103(5) -0.5953(3) 0.0761(14) Uani 1 1 d .
H59 H 0.0425 0.2213 -0.6449 0.091 Uiso 1 1 calc R
C60 C -0.0057(5) 0.2053(5) -0.5255(3) 0.0762(14) Uani 1 1 d .
H60 H -0.0767 0.2144 -0.5282 0.091 Uiso 1 1 calc R
C61 C 0.0281(4) 0.1869(4) -0.4514(3) 0.0614(10) Uani 1 1 d .
H61 H -0.0208 0.1848 -0.4048 0.074 Uiso 1 1 calc R
C62 C 0.282(4) 0.891(3) 0.152(3) 0.34(3) Uani 0.50 1 d PD
H62A H 0.3101 0.8801 0.0979 0.408 Uiso 0.50 1 calc PR
H62B H 0.2065 0.9492 0.1502 0.408 Uiso 0.50 1 calc PR
Cl1 Cl 0.2830(14) 0.7702(13) 0.2182(10) 0.348(8) Uani 0.50 1 d PD
Cl2 Cl 0.3634(13) 0.9308(13) 0.1825(15) 0.412(12) Uani 0.50 1 d PD

loop_
_atom_site_aniso_label
_atom_site_aniso_U_11
_atom_site_aniso_U_22
_atom_site_aniso_U_33
_atom_site_aniso_U_23
_atom_site_aniso_U_13
_atom_site_aniso_U_12
Re1 0.04290(9) 0.03897(8) 0.04496(9) -0.00999(5) -0.00332(5) -0.02036(6)
P1 0.0474(5) 0.0427(4) 0.0439(5) -0.0105(4) -0.0055(4) -0.0215(4)
P2 0.0463(5) 0.0434(4) 0.0467(5) -0.0124(4) -0.0007(4) -0.0220(4)
P3 0.0485(5) 0.0401(4) 0.0458(5) -0.0090(3) -0.0054(4) -0.0216(4)
S1 0.0994(9) 0.0804(8) 0.0450(6) -0.0016(5) -0.0122(6) -0.0548(7)
O1 0.085(2) 0.077(2) 0.090(3) 0.0026(18) -0.043(2) -0.0487(19)
O2 0.064(2) 0.082(2) 0.120(3) -0.048(2) 0.035(2) -0.0332(19)
N1 0.076(2) 0.0500(17) 0.0524(19) -0.0034(14) -0.0127(17) -0.0343(17)
N2 0.0582(19) 0.0496(16) 0.0450(17) -0.0132(13) 0.0007(14) -0.0303(14)
C1 0.057(2) 0.0437(18) 0.064(3) -0.0037(17) -0.0056(19) -0.0244(17)
C2 0.060(3) 0.053(2) 0.074(3) -0.015(2) -0.005(2) -0.0323(19)
C3 0.0447(18) 0.0387(15) 0.0446(18) -0.0081(13) 0.0002(14) -0.0234(13)
C4 0.054(2) 0.0462(18) 0.0414(18) -0.0075(14) -0.0027(15) -0.0274(16)
C5 0.063(2) 0.0443(17) 0.047(2) -0.0090(15) -0.0044(17) -0.0304(17)
C6 0.062(2) 0.057(2) 0.0437(19) -0.0045(16) -0.0051(17) -0.0353(19)
C7 0.073(3) 0.071(3) 0.056(2) -0.028(2) 0.012(2) -0.043(2)
C8 0.094(4) 0.090(3) 0.047(2) -0.022(2) 0.004(2) -0.057(3)
C9 0.068(2) 0.059(2) 0.049(2) -0.0219(17) 0.0030(18) -0.038(2)
C10 0.090(4) 0.064(3) 0.089(4) -0.035(3) 0.024(3) -0.051(3)
C11 0.119(5) 0.113(5) 0.102(5) -0.060(4) 0.045(4) -0.092(5)
C12 0.083(4) 0.151(6) 0.085(4) -0.063(4) 0.026(3) -0.080(4)
C13 0.069(3) 0.124(5) 0.072(3) -0.025(3) -0.005(3) -0.048(3)
C14 0.062(3) 0.077(3) 0.059(3) -0.011(2) -0.008(2) -0.037(2)
C15 0.066(3) 0.049(2) 0.064(3) -0.0201(18) 0.004(2) -0.0318(19)
C16 0.080(4) 0.117(5) 0.104(5) -0.071(4) 0.000(3) -0.034(3)
C17 0.098(5) 0.164(7) 0.135(7) -0.108(6) 0.023(4) -0.059(5)
C18 0.123(6) 0.099(5) 0.135(7) -0.077(5) 0.042(5) -0.059(5)
C19 0.104(5) 0.074(4) 0.142(7) -0.044(4) 0.015(5) -0.012(4)
C20 0.090(4) 0.064(3) 0.090(4) -0.024(3) -0.008(3) -0.014(3)
C21 0.049(2) 0.054(2) 0.053(2) -0.0115(16) -0.0060(16) -0.0257(16)
C22 0.057(2) 0.0486(19) 0.051(2) -0.0110(15) -0.0057(17) -0.0303(17)
C23 0.053(2) 0.0485(19) 0.053(2) -0.0144(16) 0.0024(16) -0.0270(16)
C24 0.052(2) 0.0511(19) 0.048(2) -0.0138(15) 0.0000(16) -0.0287(16)
C25 0.062(3) 0.067(3) 0.063(3) -0.018(2) 0.006(2) -0.040(2)
C26 0.052(2) 0.059(2) 0.046(2) -0.0064(17) -0.0054(16) -0.0207(18)
C27 0.057(3) 0.059(3) 0.088(4) 0.006(2) -0.005(2) -0.023(2)
C28 0.078(4) 0.068(3) 0.125(6) 0.030(3) -0.015(4) -0.019(3)
C29 0.080(4) 0.110(5) 0.071(4) 0.016(3) -0.020(3) -0.006(4)
C30 0.093(5) 0.138(7) 0.089(5) -0.030(5) -0.049(4) -0.004(4)
C31 0.090(4) 0.086(4) 0.088(4) -0.022(3) -0.041(3) -0.018(3)
C32 0.051(2) 0.054(2) 0.051(2) -0.0174(16) -0.0075(16) -0.0231(16)
C33 0.082(3) 0.076(3) 0.071(3) -0.036(2) 0.006(2) -0.046(3)
C34 0.086(4) 0.093(4) 0.078(3) -0.050(3) 0.013(3) -0.046(3)
C35 0.093(4) 0.066(3) 0.079(4) -0.038(3) -0.013(3) -0.025(3)
C36 0.109(4) 0.057(2) 0.076(3) -0.021(2) -0.020(3) -0.039(3)
C37 0.074(3) 0.057(2) 0.062(3) -0.0184(19) -0.005(2) -0.033(2)
C38 0.058(2) 0.056(2) 0.056(2) -0.0214(17) 0.0052(18) -0.0324(18)
C39 0.072(3) 0.065(3) 0.064(3) -0.025(2) -0.007(2) -0.033(2)
C40 0.090(4) 0.098(4) 0.069(3) -0.025(3) -0.012(3) -0.055(3)
C41 0.112(5) 0.113(5) 0.074(4) -0.049(4) 0.005(3) -0.066(4)
C42 0.133(6) 0.090(4) 0.109(5) -0.063(4) -0.006(5) -0.036(4)
C43 0.095(4) 0.066(3) 0.082(4) -0.035(3) -0.015(3) -0.020(3)
C44 0.049(2) 0.053(2) 0.063(3) -0.0142(18) -0.0037(18) -0.0209(17)
C45 0.056(3) 0.070(3) 0.115(5) 0.012(3) 0.000(3) -0.021(2)
C46 0.079(4) 0.066(3) 0.122(6) 0.020(3) -0.005(4) -0.019(3)
C47 0.063(3) 0.071(3) 0.120(5) -0.004(3) -0.023(3) -0.006(3)
C48 0.055(3) 0.085(5) 0.227(11) 0.006(5) -0.034(5) -0.020(3)
C49 0.058(3) 0.068(3) 0.174(8) -0.003(4) -0.013(4) -0.023(3)
C50 0.054(2) 0.0440(18) 0.054(2) -0.0114(15) -0.0090(17) -0.0199(16)
C51 0.089(3) 0.048(2) 0.058(3) -0.0081(18) -0.012(2) -0.024(2)
C52 0.097(4) 0.042(2) 0.083(4) -0.008(2) -0.021(3) -0.022(2)
C53 0.063(3) 0.049(2) 0.093(4) -0.029(2) -0.009(2) -0.0147(19)
C54 0.064(3) 0.062(3) 0.077(3) -0.031(2) 0.003(2) -0.024(2)
C55 0.061(2) 0.050(2) 0.059(2) -0.0153(17) -0.0027(19) -0.0240(18)
C56 0.059(2) 0.0429(17) 0.047(2) -0.0065(14) -0.0094(16) -0.0257(16)
C57 0.064(3) 0.055(2) 0.055(2) -0.0058(17) -0.0089(19) -0.0284(19)
C58 0.084(3) 0.071(3) 0.046(2) -0.007(2) -0.007(2) -0.032(3)
C59 0.095(4) 0.084(3) 0.054(3) -0.007(2) -0.026(3) -0.041(3)
C60 0.076(3) 0.088(3) 0.072(3) -0.001(3) -0.028(3) -0.045(3)
C61 0.064(3) 0.064(2) 0.057(2) -0.0037(19) -0.011(2) -0.034(2)
C62 0.35(5) 0.27(4) 0.43(7) 0.16(4) -0.26(5) -0.21(4)
Cl1 0.383(18) 0.315(15) 0.351(17) -0.007(13) -0.195(15) -0.133(14)
Cl2 0.296(15) 0.295(15) 0.71(4) -0.173(19) -0.167(19) -0.094(12)

loop_
_atom_type_symbol
_atom_type_description
_atom_type_scat_dispersion_real
_atom_type_scat_dispersion_imag
_atom_type_scat_source
Re Re -1.0185 7.2310 'International Tables Vol C Tables 4.2.6.8 and 6.1.1.4'
O O 0.0106 0.0060 'International Tables Vol C Tables 4.2.6.8 and 6.1.1.4'
N N 0.0061 0.0033 'International Tables Vol C Tables 4.2.6.8 and 6.1.1.4'
S S 0.1246 0.1234 'International Tables Vol C Tables 4.2.6.8 and 6.1.1.4'
C C 0.0033 0.0016 'International Tables Vol C Tables 4.2.6.8 and 6.1.1.4'
P P 0.1023 0.0942 'International Tables Vol C Tables 4.2.6.8 and 6.1.1.4'
H H 0.0000 0.0000 'International Tables Vol C Tables 4.2.6.8 and 6.1.1.4'
Cl Cl 0.1484 0.1585 'International Tables Vol C Tables 4.2.6.8 and 6.1.1.4'

loop_
_geom_angle_atom_site_label_1
_geom_angle_atom_site_label_2
_geom_angle_atom_site_label_3
_geom_angle
C2 Re1 C1 85.57(19)
C2 Re1 C3 88.73(16)
C1 Re1 C3 81.38(15)
C2 Re1 P3 94.12(13)
C1 Re1 P3 91.78(12)
C3 Re1 P3 172.38(9)
C2 Re1 P1 96.94(14)
C1 Re1 P1 176.30(13)
C3 Re1 P1 101.35(10)
P3 Re1 P1 85.34(3)
C2 Re1 P2 177.15(13)
C1 Re1 P2 94.47(14)
C3 Re1 P2 88.46(9)
P3 Re1 P2 88.73(3)
P1 Re1 P2 83.16(3)
C32 P1 C26 98.78(19)
C32 P1 C21 105.72(19)
C26 P1 C21 97.02(19)
C32 P1 Re1 115.60(13)
C26 P1 Re1 126.93(15)
C21 P1 Re1 109.81(13)
C38 P2 C44 100.0(2)
C38 P2 C23 101.74(19)
C44 P2 C23 103.08(19)
C38 P2 Re1 117.56(14)
C44 P2 Re1 123.43(15)
C23 P2 Re1 108.20(13)
C50 P3 C56 98.35(18)
C50 P3 C22 97.39(18)
C56 P3 C22 103.99(19)
C50 P3 Re1 123.80(14)
C56 P3 Re1 115.24(12)
C22 P3 Re1 114.75(13)
C8 S1 C6 90.6(2)
C6 N1 C5 113.5(3)
C6 N2 C7 111.9(4)
C6 N2 C3 118.1(3)
C7 N2 C3 127.5(3)
O1 C1 Re1 176.7(4)
O2 C2 Re1 176.0(4)
C4 C3 N2 111.6(3)
C4 C3 Re1 122.9(3)
N2 C3 Re1 125.3(2)
C3 C4 C5 124.4(3)
C3 C4 H4 117.8
C5 C4 H4 117.8
N1 C5 C4 110.2(3)
N1 C5 C15 108.8(3)
C4 C5 C15 108.7(3)
N1 C5 C9 107.1(3)
C4 C5 C9 112.1(3)
C15 C5 C9 110.0(3)
N1 C6 N2 127.4(4)
N1 C6 S1 122.6(3)
N2 C6 S1 110.0(3)
C8 C7 N2 114.9(4)
C8 C7 H7 122.5
N2 C7 H7 122.5
C7 C8 S1 112.2(4)
C7 C8 H8 123.9
S1 C8 H8 123.9
C14 C9 C10 117.8(4)
C14 C9 C5 123.0(4)
C10 C9 C5 119.2(4)
C11 C10 C9 121.2(6)
C11 C10 H10 119.4
C9 C10 H10 119.4
C10 C11 C12 120.4(6)
C10 C11 H11 119.8
C12 C11 H11 119.8
C13 C12 C11 119.1(5)
C13 C12 H12 120.4
C11 C12 H12 120.4
C12 C13 C14 120.9(6)
C12 C13 H13 119.6
C14 C13 H13 119.6
C9 C14 C13 120.5(5)
C9 C14 H14 119.7
C13 C14 H14 119.7
C16 C15 C20 117.9(5)
C16 C15 C5 121.1(4)
C20 C15 C5 120.9(4)
C15 C16 C17 121.0(6)
C15 C16 H16 119.5
C17 C16 H16 119.5
C18 C17 C16 121.1(7)
C18 C17 H17 119.4
C16 C17 H17 119.4
C17 C18 C19 118.7(6)
C17 C18 H18 120.6
C19 C18 H18 120.6
C18 C19 C20 121.8(7)
C18 C19 H19 119.1
C20 C19 H19 119.1
C15 C20 C19 119.5(7)
C15 C20 H20 120.3
C19 C20 H20 120.3
C24 C21 P1 121.2(3)
C24 C21 H21A 107.0
P1 C21 H21A 107.0
C24 C21 H21B 107.0
P1 C21 H21B 107.0
H21A C21 H21B 106.8
C24 C22 P3 116.2(3)
C24 C22 H22A 108.2
P3 C22 H22A 108.2
C24 C22 H22B 108.2
P3 C22 H22B 108.2
H22A C22 H22B 107.4
C24 C23 P2 118.2(3)
C24 C23 H23A 107.8
P2 C23 H23A 107.8
C24 C23 H23B 107.8
P2 C23 H23B 107.8
H23A C23 H23B 107.1
C22 C24 C21 111.4(3)
C22 C24 C25 107.0(3)
C21 C24 C25 106.4(3)
C22 C24 C23 110.8(3)
C21 C24 C23 113.4(3)
C25 C24 C23 107.5(3)
C24 C25 H25A 109.5
C24 C25 H25B 109.5
H25A C25 H25B 109.5
C24 C25 H25C 109.5
H25A C25 H25C 109.5
H25B C25 H25C 109.5
C31 C26 C27 118.8(5)
C31 C26 P1 120.3(4)
C27 C26 P1 120.5(4)
C26 C27 C28 120.1(6)
C26 C27 H27 120.0
C28 C27 H27 120.0
C29 C28 C27 121.2(7)
C29 C28 H28 119.4
C27 C28 H28 119.4
C28 C29 C30 119.3(6)
C28 C29 H29 120.4
C30 C29 H29 120.4
C29 C30 C31 119.9(7)
C29 C30 H30 120.1
C31 C30 H30 120.1
C26 C31 C30 120.7(7)
C26 C31 H31 119.6
C30 C31 H31 119.6
C33 C32 C37 117.7(4)
C33 C32 P1 117.5(3)
C37 C32 P1 124.8(3)
C32 C33 C34 121.7(5)
C32 C33 H33 119.2
C34 C33 H33 119.2
C35 C34 C33 120.0(5)
C35 C34 H34 120.0
C33 C34 H34 120.0
C36 C35 C34 119.4(4)
C36 C35 H35 120.3
C34 C35 H35 120.3
C35 C36 C37 121.2(5)
C35 C36 H36 119.4
C37 C36 H36 119.4
C36 C37 C32 120.0(5)
C36 C37 H37 120.0
C32 C37 H37 120.0
C39 C38 C43 117.0(4)
C39 C38 P2 119.3(3)
C43 C38 P2 123.7(4)
C38 C39 C40 121.6(5)
C38 C39 H39 119.2
C40 C39 H39 119.2
C41 C40 C39 120.1(6)
C41 C40 H40 119.9
C39 C40 H40 119.9
C42 C41 C40 119.5(5)
C42 C41 H41 120.2
C40 C41 H41 120.2
C41 C42 C43 120.7(6)
C41 C42 H42 119.6
C43 C42 H42 119.6
C42 C43 C38 121.0(6)
C42 C43 H43 119.5
C38 C43 H43 119.5
C49 C44 C45 115.6(5)
C49 C44 P2 123.4(4)
C45 C44 P2 121.0(4)
C44 C45 C46 122.0(5)
C44 C45 H45 119.0
C46 C45 H45 119.0
C47 C46 C45 120.7(6)
C47 C46 H46 119.6
C45 C46 H46 119.6
C46 C47 C48 118.3(5)
C46 C47 H47 120.9
C48 C47 H47 120.9
C47 C48 C49 121.2(6)
C47 C48 H48 119.4
C49 C48 H48 119.4
C44 C49 C48 122.0(6)
C44 C49 H49 119.0
C48 C49 H49 119.0
C55 C50 C51 118.2(4)
C55 C50 P3 121.9(3)
C51 C50 P3 119.5(3)
C52 C51 C50 120.7(5)
C52 C51 H51 119.7
C50 C51 H51 119.7
C53 C52 C51 120.2(5)
C53 C52 H52 119.9
C51 C52 H52 119.9
C52 C53 C54 119.7(4)
C52 C53 H53 120.1
C54 C53 H53 120.1
C53 C54 C55 120.8(5)
C53 C54 H54 119.6
C55 C54 H54 119.6
C50 C55 C54 120.4(4)
C50 C55 H55 119.8
C54 C55 H55 119.8
C57 C56 C61 117.8(4)
C57 C56 P3 125.8(3)
C61 C56 P3 116.4(3)
C56 C57 C58 120.9(5)
C56 C57 H57 119.5
C58 C57 H57 119.5
C59 C58 C57 120.5(5)
C59 C58 H58 119.8
C57 C58 H58 119.8
C58 C59 C60 119.4(5)
C58 C59 H59 120.3
C60 C59 H59 120.3
C59 C60 C61 120.4(5)
C59 C60 H60 119.8
C61 C60 H60 119.8
C60 C61 C56 120.9(5)
C60 C61 H61 119.6
C56 C61 H61 119.6
Cl2 C62 Cl1 111(2)
Cl2 C62 H62A 109.5
Cl1 C62 H62A 109.5
Cl2 C62 H62B 109.5
Cl1 C62 H62B 109.5
H62A C62 H62B 108.1

loop_
_geom_bond_atom_site_label_1
_geom_bond_atom_site_label_2
_geom_bond_distance
Re1 C2 1.902(5)
Re1 C1 1.918(5)
Re1 C3 2.223(3)
Re1 P3 2.4297(9)
Re1 P1 2.4927(10)
Re1 P2 2.5069(10)
P1 C32 1.843(4)
P1 C26 1.844(4)
P1 C21 1.859(4)
P2 C38 1.839(4)
P2 C44 1.843(4)
P2 C23 1.845(4)
P3 C50 1.848(4)
P3 C56 1.850(4)
P3 C22 1.857(4)
S1 C8 1.733(6)
S1 C6 1.764(4)
O1 C1 1.149(5)
O2 C2 1.165(6)
N1 C6 1.276(5)
N1 C5 1.478(5)
N2 C6 1.399(5)
N2 C7 1.401(5)
N2 C3 1.439(5)
C3 C4 1.349(5)
C4 C5 1.520(5)
C4 H4 0.9300
C5 C15 1.538(5)
C5 C9 1.541(6)
C7 C8 1.332(7)
C7 H7 0.9300
C8 H8 0.9300
C9 C14 1.373(6)
C9 C10 1.396(6)
C10 C11 1.368(8)
C10 H10 0.9300
C11 C12 1.381(10)
C11 H11 0.9300
C12 C13 1.358(9)
C12 H12 0.9300
C13 C14 1.397(7)
C13 H13 0.9300
C14 H14 0.9300
C15 C16 1.362(7)
C15 C20 1.387(7)
C16 C17 1.400(8)
C16 H16 0.9300
C17 C18 1.339(11)
C17 H17 0.9300
C18 C19 1.353(12)
C18 H18 0.9300
C19 C20 1.399(9)
C19 H19 0.9300
C20 H20 0.9300
C21 C24 1.540(6)
C21 H21A 0.9700
C21 H21B 0.9700
C22 C24 1.537(5)
C22 H22A 0.9700
C22 H22B 0.9700
C23 C24 1.563(5)
C23 H23A 0.9700
C23 H23B 0.9700
C24 C25 1.548(6)
C25 H25A 0.9600
C25 H25B 0.9600
C25 H25C 0.9600
C26 C31 1.376(7)
C26 C27 1.377(7)
C27 C28 1.390(8)
C27 H27 0.9300
C28 C29 1.350(12)
C28 H28 0.9300
C29 C30 1.385(12)
C29 H29 0.9300
C30 C31 1.387(8)
C30 H30 0.9300
C31 H31 0.9300
C32 C33 1.378(6)
C32 C37 1.406(6)
C33 C34 1.391(6)
C33 H33 0.9300
C34 C35 1.373(8)
C34 H34 0.9300
C35 C36 1.370(8)
C35 H35 0.9300
C36 C37 1.389(6)
C36 H36 0.9300
C37 H37 0.9300
C38 C39 1.387(6)
C38 C43 1.391(6)
C39 C40 1.389(6)
C39 H39 0.9300
C40 C41 1.366(8)
C40 H40 0.9300
C41 C42 1.365(10)
C41 H41 0.9300
C42 C43 1.389(8)
C42 H42 0.9300
C43 H43 0.9300
C44 C49 1.374(7)
C44 C45 1.375(7)
C45 C46 1.393(7)
C45 H45 0.9300
C46 C47 1.349(9)
C46 H46 0.9300
C47 C48 1.356(10)
C47 H47 0.9300
C48 C49 1.381(9)
C48 H48 0.9300
C49 H49 0.9300
C50 C55 1.383(6)
C50 C51 1.401(6)
C51 C52 1.394(6)
C51 H51 0.9300
C52 C53 1.366(8)
C52 H52 0.9300
C53 C54 1.377(7)
C53 H53 0.9300
C54 C55 1.392(6)
C54 H54 0.9300
C55 H55 0.9300
C56 C57 1.384(6)
C56 C61 1.391(6)
C57 C58 1.389(6)
C57 H57 0.9300
C58 C59 1.366(8)
C58 H58 0.9300
C59 C60 1.376(8)
C59 H59 0.9300
C60 C61 1.381(7)
C60 H60 0.9300
C61 H61 0.9300
C62 Cl2 1.71(2)
C62 Cl1 1.74(2)
C62 H62A 0.9700
C62 H62B 0.9700
